data_2206571
loop_
_publ_author_name
'Hu, Sheng-Li'
'Yin, Guo-Dong'
'Wu, An-Xin'

_publ_section_title
;
 5-Benzyl-6-methyl-2-thioxo-2,3-dihydropyrimidin-4(1<i>H</i>)-one
;
_journal_issue 8
_journal_name_full 'Acta Crystallographica Section E'
_journal_page_first o2408
_journal_page_last o2409
_journal_paper_doi 10.1107/S1600536805020921
_journal_volume 61
_journal_year 2005
_chemical_formula_iupac 'C12 H12 N2 O S'
_chemical_formula_moiety 'C12 H12 N2 O S'
_chemical_formula_sum 'C12 H12 N2 O S'
_chemical_formula_weight 232.30
_chemical_name_systematic
;
5-benzyl-6-methyl-2-thioxo-2,3-dihydropyrimidin-4(1H)-one
;
_space_group_IT_number 14
_symmetry_cell_setting monoclinic
_symmetry_space_group_name_Hall '-P 2yn'
_symmetry_space_group_name_H-M 'P 1 21/n 1'
_atom_sites_solution_hydrogens geom
_atom_sites_solution_primary direct
_atom_sites_solution_secondary difmap
_audit_creation_method SHELXL-97
_cell_angle_alpha 90.00
_cell_angle_beta 113.622(2)
_cell_angle_gamma 90.00
_cell_formula_units_Z 4
_cell_length_a 5.8779(9)
_cell_length_b 29.800(4)
_cell_length_c 7.2160(11)
_cell_measurement_reflns_used 1539
_cell_measurement_temperature 292(2)
_cell_measurement_theta_max 23.39
_cell_measurement_theta_min 2.73
_cell_volume 1158.1(3)
_computing_cell_refinement SMART
_computing_data_collection 'SMART (Bruker, 1997)'
_computing_data_reduction 'SAINT (Bruker, 1999)'
_computing_molecular_graphics 'SHELXTL (Brker, 2001)'
_computing_publication_material SHELXTL
_computing_structure_refinement 'SHELXL97 (Sheldrick, 1997)'
_computing_structure_solution 'SHELXS97 (Sheldrick, 1997)'
_diffrn_ambient_temperature 292(2)
_diffrn_measured_fraction_theta_full 0.998
_diffrn_measured_fraction_theta_max 0.998
_diffrn_measurement_device_type 'Bruker SMART APEX CCD area-detector'
_diffrn_measurement_method '0.3\% \w'
_diffrn_radiation_monochromator graphite
_diffrn_radiation_source 'fine-focus sealed tube'
_diffrn_radiation_type MoK\a
_diffrn_radiation_wavelength 0.71073
_diffrn_reflns_av_R_equivalents 0.0261
_diffrn_reflns_av_sigmaI/netI 0.0387
_diffrn_reflns_limit_h_max 4
_diffrn_reflns_limit_h_min -7
_diffrn_reflns_limit_k_max 36
_diffrn_reflns_limit_k_min -32
_diffrn_reflns_limit_l_max 8
_diffrn_reflns_limit_l_min -8
_diffrn_reflns_number 5152
_diffrn_reflns_theta_full 26.05
_diffrn_reflns_theta_max 26.05
_diffrn_reflns_theta_min 2.73
_exptl_absorpt_coefficient_mu 0.259
_exptl_absorpt_correction_T_max 0.9846
_exptl_absorpt_correction_T_min 0.9501
_exptl_absorpt_correction_type multi-scan
_exptl_absorpt_process_details '(SADABS; Sheldrick, 1997)'
_exptl_crystal_colour colorless
_exptl_crystal_density_diffrn 1.332
_exptl_crystal_density_method 'not measured'
_exptl_crystal_description block
_exptl_crystal_F_000 488
_exptl_crystal_size_max 0.20
_exptl_crystal_size_mid 0.08
_exptl_crystal_size_min 0.06
_refine_diff_density_max 0.202
_refine_diff_density_min -0.160
_refine_ls_extinction_method none
_refine_ls_goodness_of_fit_ref 1.028
_refine_ls_hydrogen_treatment constr
_refine_ls_matrix_type full
_refine_ls_number_parameters 146
_refine_ls_number_reflns 2274
_refine_ls_number_restraints 0
_refine_ls_restrained_S_all 1.028
_refine_ls_R_factor_all 0.0649
_refine_ls_R_factor_gt 0.0483
_refine_ls_shift/su_max 0.000
_refine_ls_shift/su_mean 0.000
_refine_ls_structure_factor_coef Fsqd
_refine_ls_weighting_details 'calc w=1/[\s^2^(Fo^2^)+(0.0580P)^2^+0.2016P] where P=(Fo^2^+2Fc^2^)/3'
_refine_ls_weighting_scheme calc
_refine_ls_wR_factor_gt 0.1136
_refine_ls_wR_factor_ref 0.1228
_reflns_number_gt 1753
_reflns_number_total 2274
_reflns_threshold_expression I>2\s(I)
_cod_data_source_file wk6057.cif
_cod_data_source_block I
_cod_original_sg_symbol_Hall -P2yn
_cod_original_sg_symbol_H-M 'P 21/n'
_cod_database_code 2206571
_cod_database_fobs_code 2206571

loop_
_symmetry_equiv_pos_as_xyz
'x, y, z'
'-x+1/2, y+1/2, -z+1/2'
'-x, -y, -z'
'x-1/2, -y-1/2, z-1/2'

loop_
_atom_site_label
_atom_site_fract_x
_atom_site_fract_y
_atom_site_fract_z
_atom_site_U_iso_or_equiv
_atom_site_adp_type
_atom_site_calc_flag
_atom_site_refinement_flags
_atom_site_occupancy
_atom_site_type_symbol
C2 0.5675(4) 0.00697(7) 0.7906(3) 0.0412(5) Uani d . 1 C
C4 0.2035(4) 0.05504(7) 0.6485(3) 0.0458(5) Uani d . 1 C
C5 0.3509(4) 0.09261(7) 0.7549(3) 0.0436(5) Uani d . 1 C
C6 0.5918(4) 0.08551(7) 0.8763(3) 0.0449(5) Uani d . 1 C
C7 0.7674(5) 0.11984(8) 1.0091(4) 0.0670(7) Uani d . 1 C
H7A 0.7063 0.1493 0.9613 0.100 Uiso calc R 1 H
H7B 0.9279 0.1159 1.0059 0.100 Uiso calc R 1 H
H7C 0.7807 0.1163 1.1453 0.100 Uiso calc R 1 H
C8 0.2217(4) 0.13688(8) 0.7296(3) 0.0540(6) Uani d . 1 C
H8A 0.3069 0.1545 0.8509 0.065 Uiso calc R 1 H
H8B 0.0544 0.1315 0.7195 0.065 Uiso calc R 1 H
C9 0.2055(4) 0.16450(7) 0.5496(3) 0.0486(6) Uani d . 1 C
C10 0.0270(5) 0.19793(9) 0.4811(5) 0.0763(8) Uani d . 1 C
H10 -0.0810 0.2023 0.5448 0.092 Uiso calc R 1 H
C11 0.0078(8) 0.22450(11) 0.3210(6) 0.1104(14) Uani d . 1 C
H11 -0.1138 0.2466 0.2767 0.132 Uiso calc R 1 H
C12 0.1634(9) 0.21904(13) 0.2262(6) 0.1088(14) Uani d . 1 C
H12 0.1495 0.2374 0.1181 0.131 Uiso calc R 1 H
C13 0.3407(7) 0.18634(12) 0.2904(4) 0.0866(10) Uani d . 1 C
H13 0.4480 0.1825 0.2257 0.104 Uiso calc R 1 H
C14 0.3618(5) 0.15881(9) 0.4521(3) 0.0599(7) Uani d . 1 C
H14 0.4822 0.1364 0.4943 0.072 Uiso calc R 1 H
N1 0.6932(3) 0.04336(6) 0.8898(3) 0.0456(4) Uani d . 1 N
H1 0.8477 0.0401 0.9672 0.055 Uiso calc R 1 H
N3 0.3240(3) 0.01424(6) 0.6757(2) 0.0449(4) Uani d . 1 N
H3 0.2366 -0.0086 0.6143 0.054 Uiso calc R 1 H
O1 -0.0202(3) 0.05739(6) 0.5398(3) 0.0626(5) Uani d . 1 O
S1 0.69904(11) -0.043343(19) 0.80797(9) 0.0515(2) Uani d . 1 S

loop_
_atom_site_aniso_label
_atom_site_aniso_U_11
_atom_site_aniso_U_22
_atom_site_aniso_U_33
_atom_site_aniso_U_12
_atom_site_aniso_U_13
_atom_site_aniso_U_23
C2 0.0386(11) 0.0476(13) 0.0346(10) -0.0022(10) 0.0117(9) 0.0043(9)
C4 0.0417(12) 0.0481(14) 0.0436(11) 0.0034(10) 0.0128(10) 0.0038(10)
C5 0.0449(13) 0.0430(13) 0.0417(11) 0.0005(10) 0.0160(10) 0.0030(9)
C6 0.0472(13) 0.0423(13) 0.0447(11) -0.0024(10) 0.0180(11) 0.0004(9)
C7 0.0553(15) 0.0546(16) 0.0797(17) -0.0091(12) 0.0151(14) -0.0149(13)
C8 0.0512(14) 0.0523(14) 0.0568(14) 0.0047(11) 0.0197(12) -0.0069(11)
C9 0.0436(13) 0.0365(12) 0.0503(12) -0.0054(10) 0.0027(10) -0.0057(10)
C10 0.0615(17) 0.0496(16) 0.094(2) 0.0118(14) 0.0057(15) 0.0007(15)
C11 0.097(3) 0.057(2) 0.125(3) 0.009(2) -0.009(2) 0.029(2)
C12 0.111(3) 0.082(3) 0.085(2) -0.037(2) -0.010(2) 0.035(2)
C13 0.087(2) 0.096(2) 0.0639(17) -0.030(2) 0.0163(16) 0.0091(17)
C14 0.0572(15) 0.0581(16) 0.0540(14) -0.0035(13) 0.0115(12) 0.0034(12)
N1 0.0333(9) 0.0473(11) 0.0472(10) -0.0002(8) 0.0068(8) 0.0005(8)
N3 0.0394(10) 0.0413(10) 0.0436(9) -0.0018(8) 0.0059(8) -0.0002(8)
O1 0.0416(9) 0.0563(11) 0.0700(11) 0.0058(8) 0.0016(8) -0.0024(8)
S1 0.0452(4) 0.0462(4) 0.0546(4) 0.0043(3) 0.0111(3) 0.0014(3)

loop_
_atom_type_symbol
_atom_type_description
_atom_type_scat_dispersion_real
_atom_type_scat_dispersion_imag
_atom_type_scat_source
C C 0.0033 0.0016 'International Tables Vol C Tables 4.2.6.8 and 6.1.1.4'
H H 0.0000 0.0000 'International Tables Vol C Tables 4.2.6.8 and 6.1.1.4'
N N 0.0061 0.0033 'International Tables Vol C Tables 4.2.6.8 and 6.1.1.4'
O O 0.0106 0.0060 'International Tables Vol C Tables 4.2.6.8 and 6.1.1.4'
S S 0.1246 0.1234 'International Tables Vol C Tables 4.2.6.8 and 6.1.1.4'

loop_
_geom_angle_atom_site_label_1
_geom_angle_atom_site_label_2
_geom_angle_atom_site_label_3
_geom_angle
_geom_angle_publ_flag
N1 C2 N3 114.66(19) yes
N1 C2 S1 123.03(16) yes
N3 C2 S1 122.31(16) ?
O1 C4 N3 119.7(2) yes
O1 C4 C5 123.8(2) ?
N3 C4 C5 116.45(19) ?
C6 C5 C4 118.4(2) ?
C6 C5 C8 124.5(2) ?
C4 C5 C8 117.02(19) ?
C5 C6 N1 120.04(19) yes
C5 C6 C7 125.7(2) ?
N1 C6 C7 114.24(19) ?
C6 C7 H7A 109.5 ?
C6 C7 H7B 109.5 ?
H7A C7 H7B 109.5 ?
C6 C7 H7C 109.5 ?
H7A C7 H7C 109.5 ?
H7B C7 H7C 109.5 ?
C5 C8 C9 116.11(19) yes
C5 C8 H8A 108.3 ?
C9 C8 H8A 108.3 ?
C5 C8 H8B 108.3 ?
C9 C8 H8B 108.3 ?
H8A C8 H8B 107.4 ?
C14 C9 C10 118.2(2) yes
C14 C9 C8 123.3(2) ?
C10 C9 C8 118.5(2) ?
C11 C10 C9 120.8(3) ?
C11 C10 H10 119.6 ?
C9 C10 H10 119.6 ?
C12 C11 C10 120.9(3) ?
C12 C11 H11 119.5 ?
C10 C11 H11 119.5 ?
C11 C12 C13 119.5(3) ?
C11 C12 H12 120.2 ?
C13 C12 H12 120.2 ?
C12 C13 C14 120.3(3) ?
C12 C13 H13 119.8 ?
C14 C13 H13 119.8 ?
C9 C14 C13 120.3(3) ?
C9 C14 H14 119.9 ?
C13 C14 H14 119.9 ?
C2 N1 C6 124.58(19) ?
C2 N1 H1 117.7 ?
C6 N1 H1 117.7 ?
C2 N3 C4 125.75(19) ?
C2 N3 H3 117.1 ?
C4 N3 H3 117.1 ?

loop_
_geom_bond_atom_site_label_1
_geom_bond_atom_site_label_2
_geom_bond_distance
_geom_bond_publ_flag
C2 N1 1.346(3) yes
C2 N3 1.354(3) ?
C2 S1 1.668(2) yes
C4 O1 1.234(3) yes
C4 N3 1.381(3) ?
C4 C5 1.435(3) ?
C5 C6 1.350(3) yes
C5 C8 1.497(3) yes
C6 N1 1.377(3) ?
C6 C7 1.496(3) yes
C7 H7A 0.9600 ?
C7 H7B 0.9600 ?
C7 H7C 0.9600 ?
C8 C9 1.508(3) yes
C8 H8A 0.9700 ?
C8 H8B 0.9700 ?
C9 C14 1.373(3) ?
C9 C10 1.386(3) ?
C10 C11 1.367(5) ?
C10 H10 0.9300 ?
C11 C12 1.353(5) ?
C11 H11 0.9300 ?
C12 C13 1.365(5) ?
C12 H12 0.9300 ?
C13 C14 1.391(4) ?
C13 H13 0.9300 ?
C14 H14 0.9300 ?
N1 H1 0.8600 ?
N3 H3 0.8600 ?

loop_
_geom_hbond_atom_site_label_D
_geom_hbond_atom_site_label_H
_geom_hbond_atom_site_label_A
_geom_hbond_site_symmetry_A
_geom_hbond_distance_DH
_geom_hbond_distance_HA
_geom_hbond_distance_DA
_geom_hbond_angle_DHA
N3 H3 O1 3_556 0.86 1.96 2.817(2) 176
N1 H1 S1 3_757 0.86 2.51 3.3574(19) 171

loop_
_geom_torsion_atom_site_label_1
_geom_torsion_atom_site_label_2
_geom_torsion_atom_site_label_3
_geom_torsion_atom_site_label_4
_geom_torsion
_geom_torsion_publ_flag
O1 C4 C5 C6 177.2(2) ?
N3 C4 C5 C6 -1.6(3) ?
O1 C4 C5 C8 -0.2(3) yes
N3 C4 C5 C8 -178.99(18) ?
C4 C5 C6 N1 2.5(3) ?
C8 C5 C6 N1 179.68(19) ?
C4 C5 C6 C7 -175.4(2) ?
C8 C5 C6 C7 1.8(3) ?
C6 C5 C8 C9 96.4(3) yes
C4 C5 C8 C9 -86.3(3) ?
C5 C8 C9 C14 -21.2(3) ?
C5 C8 C9 C10 160.0(2) yes
C14 C9 C10 C11 -0.1(4) ?
C8 C9 C10 C11 178.7(3) ?
C9 C10 C11 C12 -0.4(5) ?
C10 C11 C12 C13 0.5(6) ?
C11 C12 C13 C14 0.0(5) ?
C10 C9 C14 C13 0.6(3) ?
C8 C9 C14 C13 -178.2(2) ?
C12 C13 C14 C9 -0.5(4) ?
N3 C2 N1 C6 -1.6(3) ?
S1 C2 N1 C6 178.81(16) yes
C5 C6 N1 C2 -0.8(3) ?
C7 C6 N1 C2 177.3(2) ?
N1 C2 N3 C4 2.6(3) ?
S1 C2 N3 C4 -177.84(16) ?
O1 C4 N3 C2 -179.91(19) ?
C5 C4 N3 C2 -1.1(3) ?

loop_
_cod_related_entry_id
_cod_related_entry_database
_cod_related_entry_code
1 ChemSpider 607527
